data_7160757
loop_
_publ_author_name
'Arutiunov, Nikolai A.'
'Zatsepilina, Anna M.'
'Tolstov, Kirill V.'
'Shtal, Daria A.'
'Momotova, Daria S.'
'Aksenov, Dmitrii A.'
'Aksenov, Nicolai A.'
'Aksenov, Alexander V.'

_publ_section_title
;
 Synthesis of fused indolin-3-one derivatives <i>via</i> (3 +
 2)-cycloaddition of <i>in situ</i> generated 3<i>H</i>-indol-3-one with
 nitrilimines, nitrile oxides and azomethine ylides.
;
_journal_issue 40
_journal_name_full 'Organic &amp; biomolecular chemistry'
_journal_page_first 9198
_journal_page_last 9210
_journal_paper_doi 10.1039/d5ob01186h
_journal_volume 23
_journal_year 2025
_chemical_formula_moiety 'C21 H14 N2 O2'
_chemical_formula_sum 'C21 H14 N2 O2'
_chemical_formula_weight 326.34
_space_group_crystal_system monoclinic
_space_group_IT_number 14
_space_group_name_Hall '-P 2ybc'
_space_group_name_H-M_alt 'P 1 21/c 1'
_atom_sites_solution_hydrogens geom
_atom_sites_solution_primary dual
_audit_creation_date 2025-07-03
_audit_creation_method
;
Olex2 1.3
(compiled 2020.11.12 svn.r5f609507 for OlexSys, GUI svn.r6408)
;
_audit_update_record
;
2025-07-07 deposited with the CCDC.	2025-09-29 downloaded from the CCDC.
;
_cell_angle_alpha 90
_cell_angle_beta 95.6470(10)
_cell_angle_gamma 90
_cell_formula_units_Z 4
_cell_length_a 11.1565(2)
_cell_length_b 9.31590(10)
_cell_length_c 15.0212(2)
_cell_measurement_reflns_used 15889
_cell_measurement_temperature 100.01(10)
_cell_measurement_theta_max 75.6000
_cell_measurement_theta_min 3.9190
_cell_volume 1553.62(4)
_computing_cell_refinement 'CrysAlisPro 1.171.43.90 (Rigaku OD, 2023)'
_computing_data_collection 'CrysAlisPro system (CCD 43.90 64-bit (release 15-09-2023))'
_computing_data_reduction 'CrysAlisPro 1.171.43.90 (Rigaku OD, 2023)'
_computing_molecular_graphics 'Olex2 1.3 (Dolomanov et al., 2009)'
_computing_publication_material 'Olex2 1.3 (Dolomanov et al., 2009)'
_computing_structure_refinement 'SHELXL 2018/3 (Sheldrick, 2015)'
_computing_structure_solution 'SHELXT 2018/2 (Sheldrick, 2018)'
_diffrn_ambient_environment N~2~
_diffrn_ambient_temperature 100.01(10)
_diffrn_detector 'CCD plate'
_diffrn_detector_area_resol_mean 5.2529
_diffrn_detector_type AtlasS2
_diffrn_measured_fraction_theta_full 1.000
_diffrn_measured_fraction_theta_max 0.998
_diffrn_measurement_details
;
List of Runs (angles in degrees, time in seconds):

  # Type    Start    End  Width  t~exp~   \w     \q     \k     \f   Frames
#--------------------------------------------------------------------------
  1  \w    -81.00  15.00   1.00    1.00    --  -41.19  99.00 124.00   96
  2  \w      6.00  81.00   1.00    1.00    --   41.19 -99.00  18.00   75
  3  \w    104.00 178.00   1.00    1.00    --  112.00  99.00 124.00   74
  4  \w     32.00 107.00   1.00    1.00    --  112.00 -99.00  18.00   75
  5  \w   -115.00 -17.00   1.00    1.00    --  -41.19 -38.00-180.00   98
  6  \w      7.00  33.00   1.00    1.00    --   41.19  84.00-110.63   26
  7  \w     17.00 115.00   1.00    1.00    --   41.19  38.00  60.00   98
  8  \w     17.00 115.00   1.00    1.00    --   41.19  38.00  60.00   98
  9  \w     39.00 109.00   1.00    1.00    --  112.00-111.00 120.00   70
 10  \w    103.00 178.00   1.00    1.00    --  112.00  77.00  90.00   75
 11  \w     61.00 146.00   1.00    1.00    --  112.00 178.00 -90.00   85
 12  \w     39.00 138.00   1.00    1.00    --  112.00 -45.00 120.00   99
 13  \w     36.00 145.00   1.00    1.00    --  112.00 -77.00  30.00  109
 14  \w     36.00 145.00   1.00    1.00    --  112.00 -77.00  30.00  109
 15  \w     39.00 138.00   1.00    1.00    --  112.00 -45.00   0.00   99
 16  \w     39.00 109.00   1.00    1.00    --  112.00-111.00 -60.00   70
 17  \w     84.00 178.00   1.00    1.00    --  112.00  30.00 120.00   94
 18  \w     84.00 178.00   1.00    1.00    --  112.00  30.00 120.00   94
 19  \w     40.00 141.00   1.00    1.00    --  112.00 -61.00-150.00  101
 20  \w     30.00 106.00   1.00    1.00    --  112.00 -95.00  30.00   76
 21  \w     40.00 141.00   1.00    1.00    --  112.00 -61.00-150.00  101
 22  \w     39.00 138.00   1.00    1.00    --  112.00 -45.00 120.00   99
 23  \w    103.00 178.00   1.00    1.00    --  112.00  77.00-180.00   75
 24  \w     59.00 178.00   1.00    1.00    --  112.00  15.00   0.00  119
 25  \w     59.00 178.00   1.00    1.00    --  112.00  15.00   0.00  119
 26  \w     39.00  89.00   1.00    1.00    --  112.00 -45.00   0.00   50
 27  \w     66.00 100.00   1.00    1.00    --  112.00 178.00 -90.00   34
 28  \w    139.00 177.00   1.00    1.00    --  112.00  30.00  90.00   38
 29  \w     44.00  90.00   1.00    1.00    --  112.00 -45.00  60.00   46
 30  \w     48.00  73.00   1.00    1.00    --  112.00-111.00 -30.00   25
 31  \w     73.00  98.00   1.00    1.00    --  112.00-111.00   0.00   25
 32  \w     68.00  94.00   1.00    1.00    --  112.00 -50.00-123.82   26
 33  \w    114.00 140.00   1.00    1.00    --  112.00 111.00   0.00   26
;
_diffrn_measurement_device 'four-circle diffractometer'
_diffrn_measurement_device_type 'SuperNova, Dual, Cu at home/near, AtlasS2'
_diffrn_measurement_method '\w scans'
_diffrn_orient_matrix_type 'CrysAlisPro convention (1999,Acta A55,543-557)'
_diffrn_orient_matrix_UB_11 -0.1204404000
_diffrn_orient_matrix_UB_12 0.0493976000
_diffrn_orient_matrix_UB_13 -0.0495706000
_diffrn_orient_matrix_UB_21 0.0550829000
_diffrn_orient_matrix_UB_22 0.1484644000
_diffrn_orient_matrix_UB_23 -0.0157019000
_diffrn_orient_matrix_UB_31 0.0414676000
_diffrn_orient_matrix_UB_32 -0.0535344000
_diffrn_orient_matrix_UB_33 -0.0889696000
_diffrn_radiation_monochromator mirror
_diffrn_radiation_probe x-ray
_diffrn_radiation_type 'Cu K\a'
_diffrn_radiation_wavelength 1.54184
_diffrn_reflns_av_R_equivalents 0.0231
_diffrn_reflns_av_unetI/netI 0.0110
_diffrn_reflns_Laue_measured_fraction_full 1.000
_diffrn_reflns_Laue_measured_fraction_max 0.998
_diffrn_reflns_limit_h_max 14
_diffrn_reflns_limit_h_min -14
_diffrn_reflns_limit_k_max 11
_diffrn_reflns_limit_k_min -11
_diffrn_reflns_limit_l_max 14
_diffrn_reflns_limit_l_min -18
_diffrn_reflns_number 22995
_diffrn_reflns_point_group_measured_fraction_full 1.000
_diffrn_reflns_point_group_measured_fraction_max 0.998
_diffrn_reflns_theta_full 67.684
_diffrn_reflns_theta_max 75.935
_diffrn_reflns_theta_min 3.982
_diffrn_source 'micro-focus sealed X-ray tube'
_diffrn_source_type 'SuperNova (Cu) X-ray Source'
_exptl_absorpt_coefficient_mu 0.734
_exptl_absorpt_correction_T_max 0.925
_exptl_absorpt_correction_T_min 0.896
_exptl_absorpt_correction_type analytical
_exptl_absorpt_process_details
;
CrysAlisPro 1.171.43.90 (Rigaku Oxford Diffraction, 2023)
Analytical numeric absorption correction using a multifaceted crystal
model based on expressions derived by R.C. Clark & J.S. Reid.
(Clark, R. C. & Reid, J. S. (1995). Acta Cryst. A51, 887-897)
Empirical absorption correction using spherical harmonics,
implemented in SCALE3 ABSPACK scaling algorithm.
;
_exptl_crystal_colour 'clear yellowish yellow'
_exptl_crystal_colour_lustre clear
_exptl_crystal_colour_modifier yellowish
_exptl_crystal_colour_primary yellow
_exptl_crystal_density_diffrn 1.395
_exptl_crystal_description block
_exptl_crystal_F_000 680
_exptl_crystal_size_max 0.44
_exptl_crystal_size_mid 0.32
_exptl_crystal_size_min 0.28
_refine_diff_density_max 0.310
_refine_diff_density_min -0.187
_refine_diff_density_rms 0.038
_refine_ls_extinction_coef 0.0022(3)
_refine_ls_extinction_expression Fc^*^=kFc[1+0.001xFc^2^\l^3^/sin(2\q)]^-1/4^
_refine_ls_extinction_method 'SHELXL-2018/3 (Sheldrick 2018)'
_refine_ls_goodness_of_fit_ref 1.056
_refine_ls_hydrogen_treatment constr
_refine_ls_matrix_type full
_refine_ls_number_parameters 227
_refine_ls_number_reflns 3234
_refine_ls_number_restraints 0
_refine_ls_restrained_S_all 1.056
_refine_ls_R_factor_all 0.0345
_refine_ls_R_factor_gt 0.0336
_refine_ls_shift/su_max 0.000
_refine_ls_shift/su_mean 0.000
_refine_ls_structure_factor_coef Fsqd
_refine_ls_weighting_details 'w=1/[\s^2^(Fo^2^)+(0.0400P)^2^+0.6790P] where P=(Fo^2^+2Fc^2^)/3'
_refine_ls_weighting_scheme calc
_refine_ls_wR_factor_gt 0.0849
_refine_ls_wR_factor_ref 0.0858
_reflns_Friedel_coverage 0.000
_reflns_number_gt 3121
_reflns_number_total 3234
_reflns_threshold_expression 'I > 2\s(I)'
_cod_data_source_file d5ob01186h3.cif
_cod_data_source_block anna_ark1114_1
_cod_depositor_comments 'Adding full bibliography for 7160755--7160757.cif.'
_cod_database_code 7160757
_shelx_shelxl_version_number 2018/3
_chemical_oxdiff_formula 'C11 H10 N O'
_shelx_space_group_comment
;
The symmetry employed for this shelxl refinement is uniquely defined
by the following loop, which should always be used as a source of
symmetry information in preference to the above space-group names.
They are only intended as comments.
;
_shelx_estimated_absorpt_t_max 0.821
_shelx_estimated_absorpt_t_min 0.738
_reflns_odcompleteness_completeness 98.32
_reflns_odcompleteness_iscentric 1
_reflns_odcompleteness_theta 76.86
_olex2_refinement_description
;
1. Fixed Uiso
 At 1.2 times of:
  All C(H) groups
2.a Aromatic/amide H refined with riding coordinates:
 C5(H5), C11(H11), C8(H8), C6(H6), C15(H15), C21(H21), C17(H17), C14(H14),
 C12(H12), C7(H7), C13(H13), C20(H20), C19(H19), C18(H18)
;
_olex2_exptl_crystal_mounting_method 'Mounted on the glass stick by acrylic glue.'
_olex2_submission_special_instructions 'No special instructions were received'
_oxdiff_exptl_absorpt_empirical_details
;
Empirical correction (ABSPACK) includes:
- Absorption correction using spherical harmonics
- Frame scaling
;
_oxdiff_exptl_absorpt_empirical_full_max 1.404
_oxdiff_exptl_absorpt_empirical_full_min 0.810

loop_
_space_group_symop_operation_xyz
'x, y, z'
'-x, y+1/2, -z+1/2'
'-x, -y, -z'
'x, -y-1/2, z-1/2'

loop_
_atom_site_label
_atom_site_type_symbol
_atom_site_fract_x
_atom_site_fract_y
_atom_site_fract_z
_atom_site_U_iso_or_equiv
_atom_site_adp_type
_atom_site_occupancy
_atom_site_site_symmetry_order
_atom_site_calc_flag
_atom_site_refinement_flags_posn
_atom_site_refinement_flags_adp
_atom_site_refinement_flags_occupancy
_atom_site_disorder_assembly
_atom_site_disorder_group
O1 O 0.17766(7) 0.50885(8) 0.22706(5) 0.01924(18) Uani 1 1 d . . . . .
O2 O 0.12600(7) 0.21936(9) 0.14457(5) 0.02267(19) Uani 1 1 d . . . . .
N1 N 0.26538(8) 0.37534(9) 0.34609(6) 0.01478(19) Uani 1 1 d . . . . .
N2 N 0.16831(8) 0.58544(10) 0.30877(6) 0.0180(2) Uani 1 1 d . . . . .
C10 C 0.22020(9) 0.55217(11) 0.46700(7) 0.0162(2) Uani 1 1 d . . . . .
C9 C 0.21358(9) 0.24339(11) 0.37483(7) 0.0146(2) Uani 1 1 d . . . . .
C1 C 0.21494(9) 0.50582(11) 0.37292(7) 0.0156(2) Uani 1 1 d . . . . .
C16 C 0.36160(9) 0.38031(11) 0.20195(6) 0.0156(2) Uani 1 1 d . . . . .
C3 C 0.16778(9) 0.24561(12) 0.22017(7) 0.0163(2) Uani 1 1 d . . . . .
C5 C 0.10253(9) 0.03413(12) 0.31555(7) 0.0179(2) Uani 1 1 d . . . . .
H5 H 0.065331 -0.018683 0.266237 0.021 Uiso 1 1 calc R U . . .
C11 C 0.12222(10) 0.62432(11) 0.49715(7) 0.0181(2) Uani 1 1 d . . . . .
H11 H 0.050847 0.638634 0.458200 0.022 Uiso 1 1 calc R U . . .
C8 C 0.21550(9) 0.19267(12) 0.46174(7) 0.0173(2) Uani 1 1 d . . . . .
H8 H 0.253813 0.244862 0.510903 0.021 Uiso 1 1 calc R U . . .
C4 C 0.15808(9) 0.16532(12) 0.30284(7) 0.0156(2) Uani 1 1 d . . . . .
C22 C 0.24581(9) 0.38007(11) 0.24695(7) 0.0154(2) Uani 1 1 d . . . . .
C6 C 0.10303(10) -0.01721(12) 0.40204(7) 0.0195(2) Uani 1 1 d . . . . .
H6 H 0.065433 -0.106241 0.412662 0.023 Uiso 1 1 calc R U . . .
C15 C 0.32447(10) 0.52970(12) 0.52462(7) 0.0201(2) Uani 1 1 d . . . . .
H15 H 0.390556 0.479054 0.504410 0.024 Uiso 1 1 calc R U . . .
C21 C 0.39777(10) 0.49892(12) 0.15562(7) 0.0204(2) Uani 1 1 d . . . . .
H21 H 0.350002 0.583528 0.151759 0.024 Uiso 1 1 calc R U . . .
C17 C 0.43171(10) 0.25657(13) 0.20669(8) 0.0219(2) Uani 1 1 d . . . . .
H17 H 0.407220 0.175237 0.238480 0.026 Uiso 1 1 calc R U . . .
C14 C 0.33122(11) 0.58181(13) 0.61181(8) 0.0226(2) Uani 1 1 d . . . . .
H14 H 0.402445 0.567819 0.650978 0.027 Uiso 1 1 calc R U . . .
C12 C 0.12982(10) 0.67507(12) 0.58449(8) 0.0217(2) Uani 1 1 d . . . . .
H12 H 0.063387 0.724298 0.605260 0.026 Uiso 1 1 calc R U . . .
C7 C 0.15868(10) 0.06154(12) 0.47387(7) 0.0191(2) Uani 1 1 d . . . . .
H7 H 0.157795 0.024661 0.532763 0.023 Uiso 1 1 calc R U . . .
C13 C 0.23399(11) 0.65421(12) 0.64161(7) 0.0221(2) Uani 1 1 d . . . . .
H13 H 0.238730 0.689552 0.701175 0.027 Uiso 1 1 calc R U . . .
C20 C 0.50462(11) 0.49338(14) 0.11474(8) 0.0254(3) Uani 1 1 d . . . . .
H20 H 0.529947 0.575001 0.083623 0.030 Uiso 1 1 calc R U . . .
C19 C 0.57404(10) 0.37010(15) 0.11908(8) 0.0269(3) Uani 1 1 d . . . . .
H19 H 0.646410 0.366684 0.090690 0.032 Uiso 1 1 calc R U . . .
C18 C 0.53732(11) 0.25159(15) 0.16511(8) 0.0272(3) Uani 1 1 d . . . . .
H18 H 0.584636 0.166629 0.168206 0.033 Uiso 1 1 calc R U . . .

loop_
_atom_site_aniso_label
_atom_site_aniso_U_11
_atom_site_aniso_U_22
_atom_site_aniso_U_33
_atom_site_aniso_U_23
_atom_site_aniso_U_13
_atom_site_aniso_U_12
O1 0.0228(4) 0.0220(4) 0.0131(4) 0.0021(3) 0.0033(3) 0.0066(3)
O2 0.0225(4) 0.0325(4) 0.0126(4) -0.0004(3) -0.0001(3) -0.0056(3)
N1 0.0171(4) 0.0172(4) 0.0103(4) 0.0010(3) 0.0029(3) -0.0001(3)
N2 0.0189(4) 0.0206(5) 0.0152(4) -0.0007(3) 0.0043(3) 0.0007(3)
C10 0.0194(5) 0.0136(5) 0.0159(5) 0.0000(4) 0.0033(4) -0.0029(4)
C9 0.0133(4) 0.0157(5) 0.0152(5) 0.0004(4) 0.0039(4) 0.0018(4)
C1 0.0137(5) 0.0163(5) 0.0173(5) 0.0007(4) 0.0039(4) -0.0018(4)
C16 0.0155(5) 0.0211(5) 0.0099(4) -0.0011(4) 0.0008(4) -0.0022(4)
C3 0.0131(4) 0.0217(5) 0.0145(5) 0.0003(4) 0.0034(4) 0.0004(4)
C5 0.0161(5) 0.0199(5) 0.0179(5) -0.0020(4) 0.0029(4) -0.0008(4)
C11 0.0205(5) 0.0152(5) 0.0188(5) 0.0015(4) 0.0031(4) -0.0003(4)
C8 0.0198(5) 0.0190(5) 0.0133(5) 0.0001(4) 0.0029(4) 0.0018(4)
C4 0.0144(5) 0.0197(5) 0.0128(5) 0.0002(4) 0.0030(4) 0.0011(4)
C22 0.0163(5) 0.0189(5) 0.0109(5) 0.0021(4) 0.0011(4) 0.0013(4)
C6 0.0196(5) 0.0174(5) 0.0219(5) 0.0019(4) 0.0051(4) -0.0005(4)
C15 0.0192(5) 0.0206(5) 0.0205(5) -0.0020(4) 0.0022(4) -0.0010(4)
C21 0.0246(5) 0.0200(5) 0.0171(5) -0.0010(4) 0.0048(4) -0.0036(4)
C17 0.0201(5) 0.0250(6) 0.0212(5) 0.0042(4) 0.0043(4) 0.0022(4)
C14 0.0255(5) 0.0217(5) 0.0198(5) -0.0009(4) -0.0024(4) -0.0036(4)
C12 0.0278(6) 0.0163(5) 0.0221(5) -0.0015(4) 0.0082(4) 0.0010(4)
C7 0.0223(5) 0.0204(5) 0.0153(5) 0.0037(4) 0.0053(4) 0.0024(4)
C13 0.0336(6) 0.0165(5) 0.0164(5) -0.0025(4) 0.0035(4) -0.0049(4)
C20 0.0280(6) 0.0300(6) 0.0193(5) -0.0005(4) 0.0076(4) -0.0109(5)
C19 0.0172(5) 0.0444(7) 0.0200(5) -0.0036(5) 0.0063(4) -0.0047(5)
C18 0.0208(6) 0.0364(7) 0.0249(6) 0.0011(5) 0.0050(4) 0.0072(5)

loop_
_atom_type_symbol
_atom_type_description
_atom_type_scat_dispersion_real
_atom_type_scat_dispersion_imag
_atom_type_scat_source
C C 0.0181 0.0091 'International Tables Vol C Tables 4.2.6.8 and 6.1.1.4'
H H 0.0000 0.0000 'International Tables Vol C Tables 4.2.6.8 and 6.1.1.4'
N N 0.0311 0.0180 'International Tables Vol C Tables 4.2.6.8 and 6.1.1.4'
O O 0.0492 0.0322 'International Tables Vol C Tables 4.2.6.8 and 6.1.1.4'

loop_
_exptl_crystal_face_index_h
_exptl_crystal_face_index_k
_exptl_crystal_face_index_l
_exptl_crystal_face_perp_dist
1 -5 -5 0.1505
3 4 -6 0.1674
-3 3 8 0.2067
2 -2 -9 0.2319
7 -2 1 0.1412
1 1 9 0.1836
-3 2 9 0.1919
-7 2 -1 0.1365
-7 1 -2 0.1375
6 -2 -4 0.1513
-3 0 -8 0.2430
4 -5 -4 0.1748
2 -5 5 0.1395
6 3 -5 0.1565
4 5 2 0.1720
-3 -5 -4 0.1709
-6 -2 6 0.1562
7 -1 -3 0.1387
-7 0 0 0.1083
-1 5 -5 0.1172

loop_
_geom_angle_atom_site_label_1
_geom_angle_atom_site_label_2
_geom_angle_atom_site_label_3
_geom_angle
_geom_angle_site_symmetry_1
_geom_angle_site_symmetry_3
_geom_angle_publ_flag
N2 O1 C22 108.65(7) . . ?
C9 N1 C22 107.57(8) . . ?
C1 N1 C9 117.70(8) . . ?
C1 N1 C22 103.70(8) . . ?
C1 N2 O1 107.27(8) . . ?
C11 C10 C1 119.58(9) . . ?
C15 C10 C1 120.19(9) . . ?
C15 C10 C11 120.16(10) . . ?
C8 C9 N1 127.06(9) . . ?
C8 C9 C4 121.08(10) . . ?
C4 C9 N1 111.86(9) . . ?
N1 C1 C10 123.07(9) . . ?
N2 C1 N1 115.18(9) . . ?
N2 C1 C10 121.68(10) . . ?
C21 C16 C22 121.85(10) . . ?
C21 C16 C17 119.74(10) . . ?
C17 C16 C22 118.40(9) . . ?
O2 C3 C4 129.79(10) . . ?
O2 C3 C22 124.05(9) . . ?
C4 C3 C22 106.17(8) . . ?
C4 C5 H5 120.9 . . ?
C6 C5 H5 120.9 . . ?
C6 C5 C4 118.13(10) . . ?
C10 C11 H11 120.2 . . ?
C12 C11 C10 119.55(10) . . ?
C12 C11 H11 120.2 . . ?
C9 C8 H8 121.4 . . ?
C9 C8 C7 117.12(10) . . ?
C7 C8 H8 121.4 . . ?
C9 C4 C3 109.08(9) . . ?
C5 C4 C9 121.37(9) . . ?
C5 C4 C3 129.53(10) . . ?
O1 C22 N1 104.84(8) . . ?
O1 C22 C16 111.29(8) . . ?
O1 C22 C3 110.34(8) . . ?
N1 C22 C16 113.56(8) . . ?
N1 C22 C3 105.00(8) . . ?
C16 C22 C3 111.45(8) . . ?
C5 C6 H6 119.9 . . ?
C5 C6 C7 120.23(10) . . ?
C7 C6 H6 119.9 . . ?
C10 C15 H15 120.1 . . ?
C14 C15 C10 119.73(10) . . ?
C14 C15 H15 120.1 . . ?
C16 C21 H21 120.2 . . ?
C16 C21 C20 119.67(11) . . ?
C20 C21 H21 120.2 . . ?
C16 C17 H17 119.9 . . ?
C18 C17 C16 120.18(11) . . ?
C18 C17 H17 119.9 . . ?
C15 C14 H14 120.0 . . ?
C13 C14 C15 120.07(10) . . ?
C13 C14 H14 120.0 . . ?
C11 C12 H12 119.8 . . ?
C13 C12 C11 120.36(10) . . ?
C13 C12 H12 119.8 . . ?
C8 C7 C6 122.07(10) . . ?
C8 C7 H7 119.0 . . ?
C6 C7 H7 119.0 . . ?
C14 C13 C12 120.12(10) . . ?
C14 C13 H13 119.9 . . ?
C12 C13 H13 119.9 . . ?
C21 C20 H20 119.7 . . ?
C19 C20 C21 120.59(11) . . ?
C19 C20 H20 119.7 . . ?
C20 C19 H19 120.2 . . ?
C20 C19 C18 119.56(10) . . ?
C18 C19 H19 120.2 . . ?
C17 C18 H18 119.9 . . ?
C19 C18 C17 120.25(11) . . ?
C19 C18 H18 119.9 . . ?

loop_
_geom_bond_atom_site_label_1
_geom_bond_atom_site_label_2
_geom_bond_distance
_geom_bond_site_symmetry_2
_geom_bond_publ_flag
O1 N2 1.4323(11) . ?
O1 C22 1.4358(12) . ?
O2 C3 1.2094(13) . ?
N1 C9 1.4424(13) . ?
N1 C1 1.4146(13) . ?
N1 C22 1.4845(12) . ?
N2 C1 1.2848(14) . ?
C10 C1 1.4733(14) . ?
C10 C11 1.3961(15) . ?
C10 C15 1.3957(15) . ?
C9 C8 1.3865(14) . ?
C9 C4 1.3964(14) . ?
C16 C22 1.5158(14) . ?
C16 C21 1.3869(15) . ?
C16 C17 1.3909(15) . ?
C3 C4 1.4629(14) . ?
C3 C22 1.5556(14) . ?
C5 H5 0.9500 . ?
C5 C4 1.3918(15) . ?
C5 C6 1.3840(15) . ?
C11 H11 0.9500 . ?
C11 C12 1.3893(15) . ?
C8 H8 0.9500 . ?
C8 C7 1.3965(15) . ?
C6 H6 0.9500 . ?
C6 C7 1.3985(16) . ?
C15 H15 0.9500 . ?
C15 C14 1.3918(15) . ?
C21 H21 0.9500 . ?
C21 C20 1.3946(16) . ?
C17 H17 0.9500 . ?
C17 C18 1.3876(16) . ?
C14 H14 0.9500 . ?
C14 C13 1.3884(17) . ?
C12 H12 0.9500 . ?
C12 C13 1.3885(17) . ?
C7 H7 0.9500 . ?
C13 H13 0.9500 . ?
C20 H20 0.9500 . ?
C20 C19 1.3832(18) . ?
C19 H19 0.9500 . ?
C19 C18 1.3858(18) . ?
C18 H18 0.9500 . ?

loop_
_geom_torsion_atom_site_label_1
_geom_torsion_atom_site_label_2
_geom_torsion_atom_site_label_3
_geom_torsion_atom_site_label_4
_geom_torsion
_geom_torsion_site_symmetry_1
_geom_torsion_site_symmetry_2
_geom_torsion_site_symmetry_3
_geom_torsion_site_symmetry_4
_geom_torsion_publ_flag
O1 N2 C1 N1 3.02(12) . . . . ?
O1 N2 C1 C10 -179.94(8) . . . . ?
O2 C3 C4 C9 -175.39(11) . . . . ?
O2 C3 C4 C5 3.19(19) . . . . ?
O2 C3 C22 O1 61.70(13) . . . . ?
O2 C3 C22 N1 174.17(10) . . . . ?
O2 C3 C22 C16 -62.47(13) . . . . ?
N1 C9 C8 C7 179.72(9) . . . . ?
N1 C9 C4 C3 -1.46(12) . . . . ?
N1 C9 C4 C5 179.82(9) . . . . ?
N2 O1 C22 N1 6.05(10) . . . . ?
N2 O1 C22 C16 -117.12(8) . . . . ?
N2 O1 C22 C3 118.62(8) . . . . ?
C10 C11 C12 C13 -0.05(16) . . . . ?
C10 C15 C14 C13 0.82(17) . . . . ?
C9 N1 C1 N2 -117.83(10) . . . . ?
C9 N1 C1 C10 65.17(13) . . . . ?
C9 N1 C22 O1 121.21(8) . . . . ?
C9 N1 C22 C16 -117.10(9) . . . . ?
C9 N1 C22 C3 4.89(10) . . . . ?
C9 C8 C7 C6 0.69(16) . . . . ?
C1 N1 C9 C8 -66.15(13) . . . . ?
C1 N1 C9 C4 114.18(10) . . . . ?
C1 N1 C22 O1 -4.17(10) . . . . ?
C1 N1 C22 C16 117.51(9) . . . . ?
C1 N1 C22 C3 -120.49(8) . . . . ?
C1 C10 C11 C12 -176.41(10) . . . . ?
C1 C10 C15 C14 176.01(10) . . . . ?
C16 C21 C20 C19 0.78(17) . . . . ?
C16 C17 C18 C19 0.40(18) . . . . ?
C5 C6 C7 C8 -0.23(16) . . . . ?
C11 C10 C1 N1 -143.10(10) . . . . ?
C11 C10 C1 N2 40.09(15) . . . . ?
C11 C10 C15 C14 -1.16(16) . . . . ?
C11 C12 C13 C14 -0.28(17) . . . . ?
C8 C9 C4 C3 178.84(9) . . . . ?
C8 C9 C4 C5 0.12(15) . . . . ?
C4 C9 C8 C7 -0.63(15) . . . . ?
C4 C3 C22 O1 -118.17(9) . . . . ?
C4 C3 C22 N1 -5.70(10) . . . . ?
C4 C3 C22 C16 117.66(9) . . . . ?
C4 C5 C6 C7 -0.30(15) . . . . ?
C22 O1 N2 C1 -5.74(11) . . . . ?
C22 N1 C9 C8 177.31(10) . . . . ?
C22 N1 C9 C4 -2.36(11) . . . . ?
C22 N1 C1 N2 0.78(11) . . . . ?
C22 N1 C1 C10 -176.22(9) . . . . ?
C22 C16 C21 C20 -179.47(10) . . . . ?
C22 C16 C17 C18 178.92(10) . . . . ?
C22 C3 C4 C9 4.47(11) . . . . ?
C22 C3 C4 C5 -176.95(10) . . . . ?
C6 C5 C4 C9 0.35(15) . . . . ?
C6 C5 C4 C3 -178.08(10) . . . . ?
C15 C10 C1 N1 39.71(15) . . . . ?
C15 C10 C1 N2 -137.10(11) . . . . ?
C15 C10 C11 C12 0.77(16) . . . . ?
C15 C14 C13 C12 -0.11(17) . . . . ?
C21 C16 C22 O1 5.77(13) . . . . ?
C21 C16 C22 N1 -112.25(11) . . . . ?
C21 C16 C22 C3 129.41(10) . . . . ?
C21 C16 C17 C18 -0.13(17) . . . . ?
C21 C20 C19 C18 -0.50(18) . . . . ?
C17 C16 C22 O1 -173.25(9) . . . . ?
C17 C16 C22 N1 68.73(12) . . . . ?
C17 C16 C22 C3 -49.62(12) . . . . ?
C17 C16 C21 C20 -0.46(16) . . . . ?
C20 C19 C18 C17 -0.09(18) . . . . ?

loop_
_exptl_oxdiff_crystal_face_indexfrac_h
_exptl_oxdiff_crystal_face_indexfrac_k
_exptl_oxdiff_crystal_face_indexfrac_l
_exptl_oxdiff_crystal_face_x
_exptl_oxdiff_crystal_face_y
_exptl_oxdiff_crystal_face_z
1.3389 -4.9854 -5.3784 -0.1409 -0.5819 0.8009
2.6417 4.1692 -6.4160 0.2058 0.8652 0.4572
-2.6260 2.5822 8.3933 0.0278 0.1069 -0.9939
2.0015 -1.8287 -9.1224 0.1208 -0.0180 0.9925
6.8746 -1.6751 0.5276 -0.9369 0.1217 0.3278
1.4058 0.9725 9.2045 -0.5775 0.0773 -0.8127
-2.8496 1.9860 8.7161 0.0092 0.0010 -1.0000
-6.8271 1.5801 -1.1014 0.9549 -0.1242 -0.2697
-6.7147 1.4335 -1.9175 0.9746 -0.1269 -0.1846
6.1618 -2.2173 -4.4789 -0.6296 0.0805 0.7727
-3.0576 -0.4299 -8.3622 0.7615 -0.1009 0.6402
3.8011 -4.7783 -3.5900 -0.5159 -0.4437 0.7328
2.2421 -4.6337 5.1587 -0.7547 -0.6454 -0.1179
5.7535 2.5129 -5.0561 -0.3182 0.7694 0.5539
4.1264 4.6845 2.1099 -0.3702 0.8896 -0.2674
-3.1523 -4.7312 -3.9055 0.3396 -0.8147 0.4700
-5.6320 -1.9333 5.9974 0.2855 -0.6914 -0.6636
7.0288 -0.6008 -3.0655 -0.7243 0.3461 0.5964
-7.1868 -0.1440 -0.2064 0.8687 -0.4140 -0.2720
-0.8550 5.0871 -4.9983 0.6020 0.7866 0.1369
